data_1506953
loop_
_publ_author_name
'Wu, Hai-Chen'
'Yu, Jin-Quan'
'Spencer, Jonathan B.'

_publ_section_title
;
 Stereospecific deoxygenation of phosphine oxides with retention of
 configuration using triphenylphosphine or triethyl phosphite as an oxygen
 acceptor.
;
_journal_issue 25
_journal_name_full 'Organic letters'
_journal_page_first 4675
_journal_page_last 4678
_journal_paper_doi 10.1021/ol048227c
_journal_volume 6
_journal_year 2004
_chemical_formula_moiety 'C52 H24 F24 O2 P2,C4 H10 O'
_chemical_formula_sum 'C56 H34 F24 O3 P2'
_chemical_formula_weight 1272.77
_chemical_name_systematic
; 
 ? 
;
_space_group_IT_number 2
_symmetry_cell_setting triclinic
_symmetry_space_group_name_Hall '-P 1'
_symmetry_space_group_name_H-M 'P -1'
_atom_sites_solution_hydrogens geom
_atom_sites_solution_primary direct
_atom_sites_solution_secondary difmap
_audit_creation_method SHELXL-97
_cell_angle_alpha 67.448(2)
_cell_angle_beta 67.650(2)
_cell_angle_gamma 71.824(2)
_cell_formula_units_Z 2
_cell_length_a 12.7183(5)
_cell_length_b 15.7674(7)
_cell_length_c 16.5468(7)
_cell_measurement_reflns_used 40948
_cell_measurement_temperature 180(2)
_cell_measurement_theta_max 25.03
_cell_measurement_theta_min 1.00
_cell_volume 2780.2(2)
_computing_cell_refinement 'HKL Scalepack (Otwinowski & Minor 1997)'
_computing_data_collection 'Collect (Nonius B.V. 1998)'
_computing_data_reduction
;
 HKL Denzo and Scalepack (Otwinowski & Minor 1997)
;
_computing_publication_material 'SHELXL-97 (Sheldrick 1997)'
_computing_structure_refinement 'SHELXL-97 (Sheldrick 1997)'
_computing_structure_solution 'SIR-92 (Altomare et al. 1994)'
_diffrn_ambient_temperature 180(2)
_diffrn_measured_fraction_theta_full 0.976
_diffrn_measured_fraction_theta_max 0.976
_diffrn_measurement_device_type 'Nonius Kappa CCD'
_diffrn_measurement_method 'Thin slice \w and \f scans'
_diffrn_radiation_source 'fine-focus sealed tube'
_diffrn_radiation_type MoK\a
_diffrn_radiation_wavelength 0.71073
_diffrn_reflns_av_R_equivalents 0.1024
_diffrn_reflns_av_sigmaI/netI 0.0841
_diffrn_reflns_limit_h_max 14
_diffrn_reflns_limit_h_min -14
_diffrn_reflns_limit_k_max 17
_diffrn_reflns_limit_k_min -17
_diffrn_reflns_limit_l_max 18
_diffrn_reflns_limit_l_min -18
_diffrn_reflns_number 19738
_diffrn_reflns_theta_full 23.25
_diffrn_reflns_theta_max 23.25
_diffrn_reflns_theta_min 3.53
_diffrn_standards_number 0
_exptl_absorpt_coefficient_mu 0.203
_exptl_absorpt_correction_T_max 0.992
_exptl_absorpt_correction_T_min 0.503
_exptl_absorpt_correction_type multi-scan
_exptl_absorpt_process_details
;
multi-scan from symmetry-related measurements 
 Sortav (Blessing 1995)
;
_exptl_crystal_density_diffrn 1.520
_exptl_crystal_density_method 'not measured'
_exptl_crystal_F_000 1280
_exptl_crystal_size_max 0.30
_exptl_crystal_size_mid 0.18
_exptl_crystal_size_min 0.16
_refine_diff_density_max 1.083
_refine_diff_density_min -0.462
_refine_diff_density_rms 0.131
_refine_ls_extinction_method none
_refine_ls_goodness_of_fit_ref 1.050
_refine_ls_hydrogen_treatment mixed
_refine_ls_matrix_type full
_refine_ls_number_parameters 769
_refine_ls_number_reflns 7801
_refine_ls_number_restraints 48
_refine_ls_restrained_S_all 1.070
_refine_ls_R_factor_all 0.1314
_refine_ls_R_factor_gt 0.0973
_refine_ls_shift/su_max 0.008
_refine_ls_shift/su_mean 0.001
_refine_ls_structure_factor_coef Fsqd
_refine_ls_weighting_details 'calc w=1/[\s^2^(Fo^2^)+(0.1731P)^2^+5.7867P] where P=(Fo^2^+2Fc^2^)/3'
_refine_ls_weighting_scheme calc
_refine_ls_wR_factor_gt 0.2669
_refine_ls_wR_factor_ref 0.3056
_reflns_number_gt 5584
_reflns_number_total 7801
_reflns_threshold_expression >2sigma(I)
_cod_data_source_file ol048227csi20040902_075133.cif
_cod_data_source_block sp0206
_cod_depositor_comments
;
The following automatic conversions were performed:

'_symmetry_cell_setting' value 'Triclinic' changed to 'triclinic'
according to /home/saulius/struct/CIF-dictionaries/cif_core.dic
dictionary named 'cif_core.dic' version 2.4.1 from 2010-06-29.

Automatic conversion script
Id: cif_fix_values 1715 2011-07-08 13:25:40Z adriana 
;
_cod_original_sg_symbol_H-M P-1
_cod_database_code 1506953

loop_
_symmetry_equiv_pos_as_xyz
'x, y, z'
'-x, -y, -z'

loop_
_atom_site_label
_atom_site_type_symbol
_atom_site_fract_x
_atom_site_fract_y
_atom_site_fract_z
_atom_site_U_iso_or_equiv
_atom_site_adp_type
_atom_site_occupancy
_atom_site_symmetry_multiplicity
_atom_site_calc_flag
_atom_site_refinement_flags
P1 P 0.40427(13) 0.89823(10) 0.33135(10) 0.0410(4) Uani 1 1 d .
O1 O 0.3381(3) 0.9748(3) 0.3722(3) 0.0475(10) Uani 1 1 d .
C1 C 0.2822(5) 0.9516(4) 0.2057(4) 0.0419(13) Uani 1 1 d .
C2 C 0.3885(5) 0.9093(4) 0.2236(4) 0.0427(14) Uani 1 1 d .
C3 C 0.4849(5) 0.8794(5) 0.1549(4) 0.0501(15) Uani 1 1 d .
H3 H 0.5577 0.8517 0.1665 0.060 Uiso 1 1 calc R
C4 C 0.4741(6) 0.8902(5) 0.0719(5) 0.0581(17) Uani 1 1 d .
H4 H 0.5402 0.8709 0.0264 0.070 Uiso 1 1 calc R
C5 C 0.3551(7) 0.9394(6) -0.0316(5) 0.071(2) Uani 1 1 d .
H5 H 0.4200 0.9192 -0.0774 0.085 Uiso 1 1 calc R
C6 C 0.2504(8) 0.9780(7) -0.0482(5) 0.084(3) Uani 1 1 d .
H6 H 0.2434 0.9854 -0.1057 0.101 Uiso 1 1 calc R
C7 C 0.1533(7) 1.0067(7) 0.0191(5) 0.081(2) Uani 1 1 d .
H7 H 0.0803 1.0317 0.0077 0.097 Uiso 1 1 calc R
C8 C 0.1632(6) 0.9991(5) 0.1011(5) 0.0626(18) Uani 1 1 d .
H8 H 0.0970 1.0199 0.1457 0.075 Uiso 1 1 calc R
C9 C 0.2703(5) 0.9608(4) 0.1205(4) 0.0464(14) Uani 1 1 d .
C10 C 0.3676(5) 0.9293(5) 0.0528(4) 0.0501(15) Uani 1 1 d .
C11 C 0.3688(5) 0.7865(4) 0.4094(4) 0.0474(15) Uani 1 1 d .
C12 C 0.3849(6) 0.7077(5) 0.3821(5) 0.0572(17) Uani 1 1 d .
H12 H 0.4166 0.7110 0.3192 0.069 Uiso 1 1 calc R
C13 C 0.3546(6) 0.6259(5) 0.4470(6) 0.0629(18) Uani 1 1 d .
C14 C 0.3077(6) 0.6203(5) 0.5375(5) 0.0629(19) Uani 1 1 d .
H14 H 0.2861 0.5637 0.5812 0.076 Uiso 1 1 calc R
C15 C 0.2913(6) 0.6971(4) 0.5663(5) 0.0543(16) Uani 1 1 d .
C16 C 0.3218(5) 0.7802(4) 0.5019(4) 0.0492(15) Uani 1 1 d .
H16 H 0.3105 0.8328 0.5211 0.059 Uiso 1 1 calc R
C17 C 0.3735(9) 0.5417(6) 0.4177(7) 0.091(3) Uani 1 1 d D
F17A F 0.3912(9) 0.4617(4) 0.4819(6) 0.167(3) Uani 1 1 d D
F17B F 0.4613(9) 0.5348(5) 0.3492(6) 0.194(5) Uani 1 1 d D
F17C F 0.2866(8) 0.5394(6) 0.4003(8) 0.211(5) Uani 1 1 d D
C18 C 0.2428(6) 0.6887(5) 0.6656(5) 0.0624(18) Uani 1 1 d D
F18A F 0.2168(5) 0.7689(3) 0.6828(3) 0.0971(16) Uani 1 1 d D
F18B F 0.1460(4) 0.6546(4) 0.7045(4) 0.1040(17) Uani 1 1 d D
F18C F 0.3145(5) 0.6316(4) 0.7125(3) 0.1020(17) Uani 1 1 d D
C19 C 0.5580(5) 0.8846(4) 0.3143(4) 0.0437(14) Uani 1 1 d .
C20 C 0.5948(5) 0.9625(4) 0.3042(4) 0.0446(14) Uani 1 1 d .
H20 H 0.5410 1.0200 0.3038 0.054 Uiso 1 1 calc R
C21 C 0.7100(5) 0.9581(4) 0.2945(4) 0.0501(15) Uani 1 1 d .
C22 C 0.7889(5) 0.8755(5) 0.2930(5) 0.0538(16) Uani 1 1 d .
H22 H 0.8678 0.8720 0.2856 0.065 Uiso 1 1 calc R
C23 C 0.7518(6) 0.7975(5) 0.3024(5) 0.0592(18) Uani 1 1 d .
C24 C 0.6375(5) 0.8007(5) 0.3127(5) 0.0549(17) Uani 1 1 d .
H24 H 0.6136 0.7467 0.3185 0.066 Uiso 1 1 calc R
C25 C 0.7456(6) 1.0424(5) 0.2885(5) 0.0611(18) Uani 1 1 d D
F25A F 0.6901(4) 1.1214(3) 0.2421(3) 0.0834(14) Uani 1 1 d D
F25B F 0.7245(4) 1.0501(3) 0.3698(3) 0.0827(13) Uani 1 1 d D
F25C F 0.8575(4) 1.0416(4) 0.2472(4) 0.0937(15) Uani 1 1 d D
C26 C 0.8357(7) 0.7050(7) 0.3040(7) 0.091(3) Uani 1 1 d D
F26A F 0.8659(7) 0.6680(5) 0.3791(7) 0.175(4) Uani 1 1 d D
F26B F 0.8013(7) 0.6438(5) 0.2969(9) 0.219(6) Uani 1 1 d D
F26C F 0.9333(7) 0.7154(6) 0.2447(8) 0.228(6) Uani 1 1 d D
O1' O 0.3685(3) 1.1192(3) 0.1613(3) 0.0504(10) Uani 1 1 d .
P2' P 0.24626(13) 1.15928(11) 0.19911(10) 0.0433(4) Uani 1 1 d .
C2' C 0.1521(5) 1.0770(4) 0.2754(4) 0.0419(13) Uani 1 1 d .
C1' C 0.1783(5) 0.9859(4) 0.2739(4) 0.0405(13) Uani 1 1 d .
C3' C 0.0473(5) 1.1083(4) 0.3397(4) 0.0468(14) Uani 1 1 d .
H3' H 0.0284 1.1711 0.3409 0.056 Uiso 1 1 calc R
C4' C -0.0247(5) 1.0483(5) 0.3984(4) 0.0513(16) Uani 1 1 d .
H4' H -0.0938 1.0704 0.4401 0.062 Uiso 1 1 calc R
C5' C -0.0756(6) 0.8926(5) 0.4624(5) 0.0619(18) Uani 1 1 d .
H5' H -0.1449 0.9136 0.5047 0.074 Uiso 1 1 calc R
C6' C -0.0480(6) 0.8018(6) 0.4620(5) 0.067(2) Uani 1 1 d .
H6' H -0.0973 0.7598 0.5056 0.081 Uiso 1 1 calc R
C7' C 0.0512(6) 0.7696(5) 0.3990(5) 0.0645(19) Uani 1 1 d .
H7' H 0.0683 0.7065 0.3988 0.077 Uiso 1 1 calc R
C8' C 0.1233(6) 0.8292(5) 0.3377(4) 0.0529(16) Uani 1 1 d .
H8' H 0.1904 0.8071 0.2945 0.064 Uiso 1 1 calc R
C9' C 0.1010(5) 0.9228(4) 0.3368(4) 0.0431(14) Uani 1 1 d .
C10' C -0.0012(5) 0.9556(5) 0.3999(4) 0.0495(15) Uani 1 1 d .
C11' C 0.1822(6) 1.2343(4) 0.1080(4) 0.0508(15) Uani 1 1 d .
C12' C 0.0692(6) 1.2388(6) 0.1111(5) 0.0667(19) Uani 1 1 d .
H12' H 0.0197 1.2035 0.1644 0.080 Uiso 1 1 calc R
C13' C 0.0297(7) 1.2947(7) 0.0367(5) 0.079(2) Uani 1 1 d .
C14' C 0.0996(8) 1.3460(6) -0.0391(6) 0.076(2) Uani 1 1 d .
H14' H 0.0711 1.3851 -0.0895 0.091 Uiso 1 1 calc R
C15' C 0.2119(7) 1.3421(5) -0.0438(5) 0.0660(19) Uani 1 1 d .
C16' C 0.2532(6) 1.2869(5) 0.0293(5) 0.0610(18) Uani 1 1 d .
H16' H 0.3301 1.2847 0.0263 0.073 Uiso 1 1 calc R
C17' C -0.0897(10) 1.2944(11) 0.0410(7) 0.139(6) Uani 1 1 d D
F17D F -0.1617(6) 1.2856(10) 0.1149(6) 0.233(6) Uani 1 1 d D
F17E F -0.1280(8) 1.3629(11) -0.0167(8) 0.281(9) Uani 1 1 d D
F17F F -0.0907(9) 1.2245(13) 0.0181(15) 0.336(12) Uani 1 1 d D
C18' C 0.2950(9) 1.3966(6) -0.1336(7) 0.093(3) Uani 1 1 d D
F18D F 0.2402(7) 1.4509(5) -0.1911(4) 0.151(3) Uani 1 1 d D
F18E F 0.3387(7) 1.4471(5) -0.1144(5) 0.146(3) Uani 1 1 d D
F18F F 0.3778(8) 1.3400(5) -0.1710(5) 0.193(5) Uani 1 1 d D
C19' C 0.2340(5) 1.2355(4) 0.2628(4) 0.0438(14) Uani 1 1 d .
C20' C 0.3100(5) 1.2059(4) 0.3148(4) 0.0483(15) Uani 1 1 d .
H20' H 0.3587 1.1457 0.3207 0.058 Uiso 1 1 calc R
C21' C 0.3149(5) 1.2639(4) 0.3584(4) 0.0484(15) Uani 1 1 d .
C22' C 0.2412(6) 1.3501(5) 0.3521(5) 0.0534(16) Uani 1 1 d .
H22' H 0.2435 1.3896 0.3824 0.064 Uiso 1 1 calc R
C23' C 0.1647(6) 1.3786(4) 0.3022(5) 0.0563(17) Uani 1 1 d .
C24' C 0.1613(5) 1.3226(4) 0.2578(5) 0.0510(15) Uani 1 1 d .
H24' H 0.1083 1.3435 0.2231 0.061 Uiso 1 1 calc R
C25' C 0.3950(7) 1.2324(6) 0.4130(5) 0.0663(19) Uani 1 1 d D
F25D F 0.3824(9) 1.2780(6) 0.4629(7) 0.217(6) Uani 1 1 d D
F25E F 0.4984(6) 1.2239(11) 0.3679(6) 0.243(7) Uani 1 1 d D
F25F F 0.3949(12) 1.1499(6) 0.4672(9) 0.241(7) Uani 1 1 d D
C26' C 0.0802(9) 1.4704(6) 0.2994(8) 0.094(3) Uani 1 1 d D
F26D F 0.1101(7) 1.5290(4) 0.3162(8) 0.196(5) Uani 1 1 d D
F26E F 0.0525(11) 1.5091(6) 0.2266(7) 0.228(6) Uani 1 1 d D
F26F F -0.0192(7) 1.4601(5) 0.3589(9) 0.234(7) Uani 1 1 d D
O2 O 0.4562(11) 0.6774(10) 0.0116(9) 0.184(5) Uani 1 1 d .
C27 C 0.315(2) 0.6890(18) 0.1502(19) 0.249(14) Uani 1 1 d .
H27A H 0.2742 0.6438 0.2040 0.373 Uiso 1 1 calc R
H27B H 0.2587 0.7461 0.1324 0.373 Uiso 1 1 calc R
H27C H 0.3730 0.7042 0.1649 0.373 Uiso 1 1 calc R
C28 C 0.365(2) 0.653(2) 0.083(2) 0.232(12) Uani 1 1 d .
H28A H 0.3036 0.6606 0.0563 0.278 Uiso 1 1 calc R
H28B H 0.3876 0.5849 0.1113 0.278 Uiso 1 1 calc R
C29 C 0.447(3) 0.693(3) -0.073(2) 0.299(18) Uani 1 1 d .
H29A H 0.3627 0.7087 -0.0665 0.358 Uiso 1 1 calc R
H29B H 0.4774 0.7505 -0.1138 0.358 Uiso 1 1 calc R
C30 C 0.490(2) 0.6354(19) -0.1169(14) 0.227(11) Uani 1 1 d .
H30A H 0.5097 0.6686 -0.1827 0.341 Uiso 1 1 calc R
H30B H 0.4346 0.5961 -0.1010 0.341 Uiso 1 1 calc R
H30C H 0.5607 0.5960 -0.1014 0.341 Uiso 1 1 calc R

loop_
_atom_site_aniso_label
_atom_site_aniso_U_11
_atom_site_aniso_U_22
_atom_site_aniso_U_33
_atom_site_aniso_U_23
_atom_site_aniso_U_13
_atom_site_aniso_U_12
P1 0.0396(9) 0.0372(8) 0.0508(9) -0.0156(7) -0.0191(7) -0.0034(6)
O1 0.049(2) 0.043(2) 0.056(2) -0.0214(19) -0.021(2) -0.0009(18)
C1 0.040(3) 0.044(3) 0.048(3) -0.015(3) -0.013(3) -0.014(3)
C2 0.038(3) 0.039(3) 0.054(4) -0.016(3) -0.016(3) -0.006(3)
C3 0.043(3) 0.058(4) 0.057(4) -0.025(3) -0.020(3) -0.004(3)
C4 0.044(4) 0.070(4) 0.062(4) -0.034(3) -0.002(3) -0.012(3)
C5 0.063(5) 0.098(6) 0.054(4) -0.034(4) -0.009(4) -0.016(4)
C6 0.084(6) 0.130(8) 0.056(5) -0.040(5) -0.024(4) -0.022(5)
C7 0.059(5) 0.135(8) 0.065(5) -0.039(5) -0.032(4) -0.014(5)
C8 0.048(4) 0.090(5) 0.057(4) -0.027(4) -0.020(3) -0.012(4)
C9 0.042(3) 0.054(4) 0.050(3) -0.018(3) -0.014(3) -0.016(3)
C10 0.044(4) 0.063(4) 0.048(4) -0.022(3) -0.010(3) -0.015(3)
C11 0.039(3) 0.044(3) 0.064(4) -0.017(3) -0.022(3) -0.006(3)
C12 0.060(4) 0.051(4) 0.073(4) -0.026(3) -0.027(3) -0.008(3)
C13 0.069(5) 0.046(4) 0.083(5) -0.024(4) -0.026(4) -0.011(3)
C14 0.061(4) 0.042(4) 0.083(5) -0.006(3) -0.028(4) -0.012(3)
C15 0.049(4) 0.042(4) 0.068(4) -0.009(3) -0.020(3) -0.009(3)
C16 0.045(3) 0.043(3) 0.062(4) -0.013(3) -0.022(3) -0.007(3)
C17 0.131(8) 0.057(5) 0.095(7) -0.028(5) -0.023(6) -0.036(5)
F17A 0.286(10) 0.054(3) 0.192(7) -0.046(4) -0.105(7) -0.018(5)
F17B 0.256(10) 0.120(6) 0.193(8) -0.118(6) 0.059(8) -0.090(6)
F17C 0.196(8) 0.169(7) 0.415(16) -0.203(10) -0.176(10) 0.025(6)
C18 0.064(5) 0.046(4) 0.063(4) -0.004(3) -0.017(4) -0.012(3)
F18A 0.145(5) 0.065(3) 0.062(3) -0.015(2) -0.011(3) -0.025(3)
F18B 0.085(3) 0.124(4) 0.093(4) -0.031(3) 0.007(3) -0.051(3)
F18C 0.102(4) 0.103(4) 0.073(3) -0.003(3) -0.037(3) 0.001(3)
C19 0.041(3) 0.040(3) 0.057(4) -0.016(3) -0.023(3) -0.005(3)
C20 0.039(3) 0.042(3) 0.052(4) -0.014(3) -0.020(3) 0.001(3)
C21 0.046(4) 0.054(4) 0.054(4) -0.017(3) -0.021(3) -0.006(3)
C22 0.039(3) 0.066(4) 0.066(4) -0.026(3) -0.025(3) -0.003(3)
C23 0.050(4) 0.060(4) 0.073(5) -0.032(3) -0.033(3) 0.015(3)
C24 0.050(4) 0.047(4) 0.084(5) -0.032(3) -0.037(3) 0.006(3)
C25 0.051(4) 0.063(5) 0.075(5) -0.017(4) -0.027(4) -0.015(3)
F25A 0.085(3) 0.056(2) 0.119(4) -0.003(2) -0.059(3) -0.019(2)
F25B 0.100(3) 0.079(3) 0.098(3) -0.037(3) -0.044(3) -0.024(3)
F25C 0.058(3) 0.100(4) 0.125(4) -0.028(3) -0.021(3) -0.032(2)
C26 0.054(5) 0.096(7) 0.160(9) -0.086(7) -0.060(6) 0.032(5)
F26A 0.186(8) 0.105(5) 0.275(11) -0.087(6) -0.167(9) 0.079(5)
F26B 0.155(7) 0.135(6) 0.500(18) -0.214(9) -0.213(10) 0.092(5)
F26C 0.130(7) 0.127(6) 0.267(12) -0.056(7) 0.044(7) 0.054(5)
O1' 0.041(2) 0.050(2) 0.056(3) -0.019(2) -0.0072(19) -0.0093(19)
P2' 0.0397(9) 0.0434(9) 0.0472(9) -0.0136(7) -0.0141(7) -0.0072(7)
C2' 0.036(3) 0.049(3) 0.042(3) -0.011(3) -0.018(3) -0.005(3)
C1' 0.038(3) 0.048(3) 0.043(3) -0.015(3) -0.019(3) -0.007(3)
C3' 0.037(3) 0.053(4) 0.047(3) -0.015(3) -0.016(3) 0.000(3)
C4' 0.035(3) 0.072(5) 0.051(4) -0.024(3) -0.013(3) -0.009(3)
C5' 0.051(4) 0.079(5) 0.055(4) -0.013(4) -0.015(3) -0.022(4)
C6' 0.059(5) 0.076(5) 0.061(4) 0.000(4) -0.015(4) -0.035(4)
C7' 0.062(5) 0.061(4) 0.075(5) -0.013(4) -0.022(4) -0.025(4)
C8' 0.046(4) 0.061(4) 0.056(4) -0.017(3) -0.012(3) -0.021(3)
C9' 0.039(3) 0.052(4) 0.043(3) -0.012(3) -0.018(3) -0.011(3)
C10' 0.041(3) 0.066(4) 0.043(3) -0.009(3) -0.017(3) -0.017(3)
C11' 0.051(4) 0.049(4) 0.051(4) -0.015(3) -0.018(3) -0.004(3)
C12' 0.059(4) 0.083(5) 0.055(4) -0.011(4) -0.023(3) -0.013(4)
C13' 0.060(5) 0.113(7) 0.058(5) -0.013(4) -0.029(4) -0.012(5)
C14' 0.084(6) 0.074(5) 0.065(5) -0.007(4) -0.041(4) -0.004(4)
C15' 0.088(6) 0.054(4) 0.057(4) -0.005(3) -0.029(4) -0.020(4)
C16' 0.067(4) 0.049(4) 0.069(5) -0.007(3) -0.028(4) -0.016(3)
C17' 0.083(8) 0.264(18) 0.059(6) -0.032(8) -0.039(6) -0.019(9)
F17D 0.082(5) 0.48(2) 0.116(6) -0.038(8) -0.036(5) -0.081(8)
F17E 0.129(7) 0.378(17) 0.219(10) 0.134(11) -0.127(8) -0.084(9)
F17F 0.120(8) 0.54(3) 0.54(3) -0.38(3) -0.127(13) -0.011(12)
C18' 0.120(8) 0.064(5) 0.094(7) 0.008(5) -0.052(6) -0.032(6)
F18D 0.202(7) 0.137(5) 0.109(5) 0.055(4) -0.083(5) -0.095(5)
F18E 0.179(7) 0.152(6) 0.127(5) 0.002(4) -0.051(5) -0.108(6)
F18F 0.215(9) 0.110(5) 0.120(6) -0.007(4) 0.069(6) -0.041(6)
C19' 0.040(3) 0.042(3) 0.051(3) -0.013(3) -0.017(3) -0.006(3)
C20' 0.043(3) 0.046(3) 0.051(4) -0.014(3) -0.016(3) -0.003(3)
C21' 0.039(3) 0.054(4) 0.052(4) -0.019(3) -0.012(3) -0.007(3)
C22' 0.053(4) 0.053(4) 0.061(4) -0.024(3) -0.010(3) -0.019(3)
C23' 0.050(4) 0.045(4) 0.079(5) -0.023(3) -0.024(3) -0.004(3)
C24' 0.050(4) 0.037(3) 0.069(4) -0.013(3) -0.030(3) 0.001(3)
C25' 0.064(5) 0.074(5) 0.074(5) -0.038(4) -0.030(4) 0.001(4)
F25D 0.267(10) 0.207(8) 0.305(12) -0.184(9) -0.246(10) 0.123(8)
F25E 0.076(5) 0.53(2) 0.128(6) -0.116(10) -0.056(5) -0.012(8)
F25F 0.364(16) 0.143(7) 0.318(14) 0.050(8) -0.305(14) -0.082(8)
C26' 0.099(7) 0.044(5) 0.144(9) -0.036(5) -0.054(7) 0.010(5)
F26D 0.188(7) 0.075(4) 0.418(15) -0.128(7) -0.197(9) 0.053(4)
F26E 0.350(15) 0.124(6) 0.218(9) -0.089(6) -0.207(11) 0.146(8)
F26F 0.096(5) 0.108(6) 0.406(18) -0.096(8) -0.008(8) 0.043(5)
O2 0.142(9) 0.267(15) 0.147(9) -0.040(9) -0.069(8) -0.042(9)
C27 0.29(3) 0.24(3) 0.26(3) -0.12(2) 0.02(2) -0.18(2)
C28 0.156(18) 0.29(3) 0.31(4) -0.17(3) -0.03(2) -0.08(2)
C29 0.26(3) 0.45(5) 0.32(4) -0.21(4) -0.19(3) 0.00(3)
C30 0.24(2) 0.26(3) 0.130(15) -0.059(15) 0.036(14) -0.09(2)

loop_
_atom_type_symbol
_atom_type_description
_atom_type_scat_dispersion_real
_atom_type_scat_dispersion_imag
_atom_type_scat_source
C C 0.0033 0.0016 'International Tables Vol C Tables 4.2.6.8 and 6.1.1.4'
H H 0.0000 0.0000 'International Tables Vol C Tables 4.2.6.8 and 6.1.1.4'
O O 0.0106 0.0060 'International Tables Vol C Tables 4.2.6.8 and 6.1.1.4'
F F 0.0171 0.0103 'International Tables Vol C Tables 4.2.6.8 and 6.1.1.4'
P P 0.1023 0.0942 'International Tables Vol C Tables 4.2.6.8 and 6.1.1.4'

loop_
_geom_angle_atom_site_label_1
_geom_angle_atom_site_label_2
_geom_angle_atom_site_label_3
_geom_angle
O1 P1 C2 116.9(2)
O1 P1 C11 111.3(3)
C2 P1 C11 106.6(3)
O1 P1 C19 109.5(2)
C2 P1 C19 107.4(3)
C11 P1 C19 104.4(3)
C2 C1 C9 119.9(5)
C2 C1 C1' 122.2(5)
C9 C1 C1' 117.8(5)
C1 C2 C3 119.5(5)
C1 C2 P1 120.1(4)
C3 C2 P1 120.4(4)
C4 C3 C2 120.6(6)
C4 C3 H3 119.7
C2 C3 H3 119.7
C3 C4 C10 121.5(6)
C3 C4 H4 119.2
C10 C4 H4 119.2
C6 C5 C10 120.5(7)
C6 C5 H5 119.8
C10 C5 H5 119.8
C5 C6 C7 120.5(7)
C5 C6 H6 119.8
C7 C6 H6 119.8
C8 C7 C6 120.3(7)
C8 C7 H7 119.8
C6 C7 H7 119.8
C7 C8 C9 121.0(7)
C7 C8 H8 119.5
C9 C8 H8 119.5
C8 C9 C1 121.9(6)
C8 C9 C10 118.2(6)
C1 C9 C10 119.9(5)
C4 C10 C5 122.0(6)
C4 C10 C9 118.6(5)
C5 C10 C9 119.4(6)
C16 C11 C12 119.2(6)
C16 C11 P1 116.5(5)
C12 C11 P1 124.4(5)
C13 C12 C11 119.8(7)
C13 C12 H12 120.1
C11 C12 H12 120.1
C14 C13 C12 120.9(6)
C14 C13 C17 119.5(7)
C12 C13 C17 119.6(7)
C13 C14 C15 120.4(6)
C13 C14 H14 119.8
C15 C14 H14 119.8
C16 C15 C14 119.6(7)
C16 C15 C18 120.8(6)
C14 C15 C18 119.6(6)
C11 C16 C15 120.1(6)
C11 C16 H16 120.0
C15 C16 H16 120.0
F17C C17 F17B 108.2(10)
F17C C17 F17A 104.7(8)
F17B C17 F17A 104.0(9)
F17C C17 C13 112.0(8)
F17B C17 C13 114.3(7)
F17A C17 C13 113.0(8)
F18A C18 F18C 106.3(6)
F18A C18 F18B 105.9(6)
F18C C18 F18B 105.5(6)
F18A C18 C15 113.6(5)
F18C C18 C15 112.5(6)
F18B C18 C15 112.4(6)
C20 C19 C24 119.6(5)
C20 C19 P1 116.6(4)
C24 C19 P1 123.7(5)
C19 C20 C21 120.9(5)
C19 C20 H20 119.6
C21 C20 H20 119.6
C22 C21 C20 119.9(6)
C22 C21 C25 120.7(6)
C20 C21 C25 119.5(6)
C21 C22 C23 119.1(6)
C21 C22 H22 120.5
C23 C22 H22 120.5
C22 C23 C24 121.7(6)
C22 C23 C26 120.3(6)
C24 C23 C26 117.9(7)
C23 C24 C19 118.8(6)
C23 C24 H24 120.6
C19 C24 H24 120.6
F25B C25 F25C 106.2(5)
F25B C25 F25A 106.6(6)
F25C C25 F25A 106.3(6)
F25B C25 C21 112.0(6)
F25C C25 C21 112.9(6)
F25A C25 C21 112.3(5)
F26B C26 F26C 109.4(9)
F26B C26 F26A 106.0(10)
F26C C26 F26A 100.6(8)
F26B C26 C23 116.0(7)
F26C C26 C23 111.8(9)
F26A C26 C23 111.8(7)
O1' P2' C2' 116.5(3)
O1' P2' C11' 110.9(3)
C2' P2' C11' 106.9(3)
O1' P2' C19' 110.4(3)
C2' P2' C19' 106.3(3)
C11' P2' C19' 105.0(3)
C1' C2' C3' 119.5(5)
C1' C2' P2' 122.1(4)
C3' C2' P2' 118.4(5)
C2' C1' C9' 120.0(5)
C2' C1' C1 121.5(5)
C9' C1' C1 118.5(5)
C4' C3' C2' 120.0(6)
C4' C3' H3' 120.0
C2' C3' H3' 120.0
C3' C4' C10' 122.5(6)
C3' C4' H4' 118.7
C10' C4' H4' 118.7
C6' C5' C10' 120.2(7)
C6' C5' H5' 119.9
C10' C5' H5' 119.9
C5' C6' C7' 121.4(6)
C5' C6' H6' 119.3
C7' C6' H6' 119.3
C8' C7' C6' 119.4(7)
C8' C7' H7' 120.3
C6' C7' H7' 120.3
C7' C8' C9' 121.7(6)
C7' C8' H8' 119.2
C9' C8' H8' 119.2
C8' C9' C10' 118.6(6)
C8' C9' C1' 122.2(5)
C10' C9' C1' 119.2(5)
C4' C10' C5' 122.4(6)
C4' C10' C9' 118.9(6)
C5' C10' C9' 118.7(6)
C16' C11' C12' 119.1(6)
C16' C11' P2' 116.9(5)
C12' C11' P2' 124.0(5)
C13' C12' C11' 119.9(7)
C13' C12' H12' 120.1
C11' C12' H12' 120.1
C14' C13' C12' 120.3(7)
C14' C13' C17' 121.3(7)
C12' C13' C17' 118.3(8)
C13' C14' C15' 120.7(7)
C13' C14' H14' 119.6
C15' C14' H14' 119.7
C16' C15' C14' 120.0(7)
C16' C15' C18' 119.3(7)
C14' C15' C18' 120.6(7)
C15' C16' C11' 120.0(7)
C15' C16' H16' 120.0
C11' C16' H16' 120.0
F17D C17' F17E 109.3(12)
F17D C17' F17F 103.1(14)
F17E C17' F17F 102.1(11)
F17D C17' C13' 116.6(8)
F17E C17' C13' 112.9(11)
F17F C17' C13' 111.4(11)
F18D C18' F18F 108.9(10)
F18D C18' F18E 107.9(8)
F18F C18' F18E 108.4(10)
F18D C18' C15' 111.1(8)
F18F C18' C15' 110.8(7)
F18E C18' C15' 109.6(8)
C24' C19' C20' 118.6(6)
C24' C19' P2' 124.9(5)
C20' C19' P2' 116.4(4)
C21' C20' C19' 120.3(6)
C21' C20' H20' 119.8
C19' C20' H20' 119.8
C22' C21' C20' 119.6(6)
C22' C21' C25' 120.2(6)
C20' C21' C25' 120.1(6)
C23' C22' C21' 120.1(6)
C23' C22' H22' 120.0
C21' C22' H22' 120.0
C24' C23' C22' 120.5(6)
C24' C23' C26' 119.4(6)
C22' C23' C26' 120.0(6)
C23' C24' C19' 120.9(6)
C23' C24' H24' 119.5
C19' C24' H24' 119.5
F25D C25' F25E 105.8(9)
F25D C25' F25F 103.0(9)
F25E C25' F25F 99.4(9)
F25D C25' C21' 117.7(7)
F25E C25' C21' 114.4(7)
F25F C25' C21' 114.4(7)
F26D C26' F26E 108.8(9)
F26D C26' F26F 104.4(10)
F26E C26' F26F 101.1(10)
F26D C26' C23' 114.9(8)
F26E C26' C23' 114.2(8)
F26F C26' C23' 112.2(8)
C28 O2 C29 116(2)
C28 C27 H27A 109.5
C28 C27 H27B 109.5
H27A C27 H27B 109.5
C28 C27 H27C 109.5
H27A C27 H27C 109.5
H27B C27 H27C 109.5
C27 C28 O2 126(2)
C27 C28 H28A 105.7
O2 C28 H28A 105.7
C27 C28 H28B 105.7
O2 C28 H28B 105.7
H28A C28 H28B 106.2
C30 C29 O2 124(3)
C30 C29 H29A 106.3
O2 C29 H29A 106.3
C30 C29 H29B 106.3
O2 C29 H29B 106.3
H29A C29 H29B 106.4
C29 C30 H30A 109.5
C29 C30 H30B 109.5
H30A C30 H30B 109.5
C29 C30 H30C 109.5
H30A C30 H30C 109.5
H30B C30 H30C 109.5

loop_
_geom_bond_atom_site_label_1
_geom_bond_atom_site_label_2
_geom_bond_distance
P1 O1 1.478(4)
P1 C2 1.806(6)
P1 C11 1.812(6)
P1 C19 1.820(6)
C1 C2 1.396(8)
C1 C9 1.422(8)
C1 C1' 1.484(8)
C2 C3 1.417(8)
C3 C4 1.372(9)
C3 H3 0.9500
C4 C10 1.404(9)
C4 H4 0.9500
C5 C6 1.364(11)
C5 C10 1.409(9)
C5 H5 0.9500
C6 C7 1.401(11)
C6 H6 0.9500
C7 C8 1.366(10)
C7 H7 0.9500
C8 C9 1.412(9)
C8 H8 0.9500
C9 C10 1.422(9)
C11 C16 1.391(9)
C11 C12 1.410(9)
C12 C13 1.378(10)
C12 H12 0.9500
C13 C14 1.362(10)
C13 C17 1.504(11)
C14 C15 1.395(10)
C14 H14 0.9500
C15 C16 1.391(9)
C15 C18 1.488(10)
C16 H16 0.9500
C17 F17C 1.258(11)
C17 F17B 1.266(10)
C17 F17A 1.322(10)
C18 F18A 1.317(8)
C18 F18C 1.317(8)
C18 F18B 1.328(8)
C19 C20 1.378(8)
C19 C24 1.395(8)
C20 C21 1.393(8)
C20 H20 0.9500
C21 C22 1.377(9)
C21 C25 1.490(10)
C22 C23 1.385(10)
C22 H22 0.9500
C23 C24 1.385(9)
C23 C26 1.514(10)
C24 H24 0.9500
C25 F25B 1.316(8)
C25 F25C 1.323(8)
C25 F25A 1.330(8)
C26 F26B 1.235(9)
C26 F26C 1.268(11)
C26 F26A 1.303(10)
O1' P2' 1.469(4)
P2' C2' 1.810(6)
P2' C11' 1.817(6)
P2' C19' 1.819(6)
C2' C1' 1.377(8)
C2' C3' 1.438(8)
C1' C9' 1.441(8)
C3' C4' 1.355(9)
C3' H3' 0.9500
C4' C10' 1.389(9)
C4' H4' 0.9500
C5' C6' 1.365(11)
C5' C10' 1.416(9)
C5' H5' 0.9500
C6' C7' 1.394(11)
C6' H6' 0.9500
C7' C8' 1.361(9)
C7' H7' 0.9500
C8' C9' 1.408(9)
C8' H8' 0.9500
C9' C10' 1.419(9)
C11' C16' 1.395(9)
C11' C12' 1.399(10)
C12' C13' 1.381(11)
C12' H12' 0.9500
C13' C14' 1.358(12)
C13' C17' 1.495(14)
C14' C15' 1.384(11)
C14' H14' 0.9500
C15' C16' 1.374(10)
C15' C18' 1.567(12)
C16' H16' 0.9500
C17' F17D 1.205(11)
C17' F17E 1.244(12)
C17' F17F 1.299(14)
C18' F18D 1.276(9)
C18' F18F 1.277(11)
C18' F18E 1.285(10)
C19' C24' 1.387(8)
C19' C20' 1.392(8)
C20' C21' 1.391(9)
C20' H20' 0.9500
C21' C22' 1.380(9)
C21' C25' 1.464(10)
C22' C23' 1.373(10)
C22' H22' 0.9500
C23' C24' 1.367(9)
C23' C26' 1.506(11)
C24' H24' 0.9500
C25' F25D 1.228(8)
C25' F25E 1.235(9)
C25' F25F 1.265(10)
C26' F26D 1.253(9)
C26' F26E 1.254(11)
C26' F26F 1.285(11)
O2 C28 1.33(2)
O2 C29 1.38(3)
C27 C28 1.30(3)
C27 H27A 0.9800
C27 H27B 0.9800
C27 H27C 0.9800
C28 H28A 0.9900
C28 H28B 0.9900
C29 C30 1.24(3)
C29 H29A 0.9900
C29 H29B 0.9900
C30 H30A 0.9800
C30 H30B 0.9800
C30 H30C 0.9800

loop_
_geom_torsion_atom_site_label_1
_geom_torsion_atom_site_label_2
_geom_torsion_atom_site_label_3
_geom_torsion_atom_site_label_4
_geom_torsion
C9 C1 C2 C3 2.6(9)
C1' C1 C2 C3 -179.0(5)
C9 C1 C2 P1 179.6(4)
C1' C1 C2 P1 -2.0(8)
O1 P1 C2 C1 -34.7(6)
C11 P1 C2 C1 90.5(5)
C19 P1 C2 C1 -158.1(5)
O1 P1 C2 C3 142.3(5)
C11 P1 C2 C3 -92.6(5)
C19 P1 C2 C3 18.8(6)
C1 C2 C3 C4 -1.1(9)
P1 C2 C3 C4 -178.1(5)
C2 C3 C4 C10 -1.2(10)
C10 C5 C6 C7 -1.1(14)
C5 C6 C7 C8 2.0(15)
C6 C7 C8 C9 -1.2(14)
C7 C8 C9 C1 -179.5(7)
C7 C8 C9 C10 -0.6(11)
C2 C1 C9 C8 177.1(6)
C1' C1 C9 C8 -1.4(9)
C2 C1 C9 C10 -1.8(9)
C1' C1 C9 C10 179.7(5)
C3 C4 C10 C5 -179.0(7)
C3 C4 C10 C9 2.0(10)
C6 C5 C10 C4 -179.7(8)
C6 C5 C10 C9 -0.7(11)
C8 C9 C10 C4 -179.4(6)
C1 C9 C10 C4 -0.5(9)
C8 C9 C10 C5 1.6(10)
C1 C9 C10 C5 -179.5(6)
O1 P1 C11 C16 -21.9(5)
C2 P1 C11 C16 -150.4(4)
C19 P1 C11 C16 96.1(5)
O1 P1 C11 C12 157.5(5)
C2 P1 C11 C12 29.0(6)
C19 P1 C11 C12 -84.5(6)
C16 C11 C12 C13 -0.3(9)
P1 C11 C12 C13 -179.7(5)
C11 C12 C13 C14 0.8(11)
C11 C12 C13 C17 -179.2(7)
C12 C13 C14 C15 -1.1(11)
C17 C13 C14 C15 178.9(7)
C13 C14 C15 C16 0.8(10)
C13 C14 C15 C18 -178.5(6)
C12 C11 C16 C15 0.0(9)
P1 C11 C16 C15 179.5(5)
C14 C15 C16 C11 -0.2(9)
C18 C15 C16 C11 179.0(6)
C14 C13 C17 F17C 89.6(11)
C12 C13 C17 F17C -90.5(11)
C14 C13 C17 F17B -147.0(9)
C12 C13 C17 F17B 33.0(13)
C14 C13 C17 F17A -28.4(12)
C12 C13 C17 F17A 151.6(9)
C16 C15 C18 F18A 9.5(9)
C14 C15 C18 F18A -171.3(6)
C16 C15 C18 F18C -111.3(7)
C14 C15 C18 F18C 67.9(8)
C16 C15 C18 F18B 129.8(7)
C14 C15 C18 F18B -51.0(8)
O1 P1 C19 C20 -25.5(5)
C2 P1 C19 C20 102.4(5)
C11 P1 C19 C20 -144.7(5)
O1 P1 C19 C24 153.4(5)
C2 P1 C19 C24 -78.7(6)
C11 P1 C19 C24 34.2(6)
C24 C19 C20 C21 -1.5(9)
P1 C19 C20 C21 177.4(5)
C19 C20 C21 C22 1.4(9)
C19 C20 C21 C25 -176.9(6)
C20 C21 C22 C23 -0.9(10)
C25 C21 C22 C23 177.4(6)
C21 C22 C23 C24 0.5(10)
C21 C22 C23 C26 -178.1(7)
C22 C23 C24 C19 -0.6(10)
C26 C23 C24 C19 178.0(7)
C20 C19 C24 C23 1.1(10)
P1 C19 C24 C23 -177.8(5)
C22 C21 C25 F25B -95.0(7)
C20 C21 C25 F25B 83.3(7)
C22 C21 C25 F25C 24.9(9)
C20 C21 C25 F25C -156.8(6)
C22 C21 C25 F25A 145.1(6)
C20 C21 C25 F25A -36.5(9)
C22 C23 C26 F26B -168.1(10)
C24 C23 C26 F26B 13.3(13)
C22 C23 C26 F26C -41.8(12)
C24 C23 C26 F26C 139.6(10)
C22 C23 C26 F26A 70.2(11)
C24 C23 C26 F26A -108.5(9)
O1' P2' C2' C1' -22.6(6)
C11' P2' C2' C1' 102.0(5)
C19' P2' C2' C1' -146.2(5)
O1' P2' C2' C3' 157.0(4)
C11' P2' C2' C3' -78.3(5)
C19' P2' C2' C3' 33.5(5)
C3' C2' C1' C9' -0.3(8)
P2' C2' C1' C9' 179.4(4)
C3' C2' C1' C1 176.7(5)
P2' C2' C1' C1 -3.6(7)
C2 C1 C1' C2' 92.3(7)
C9 C1 C1' C2' -89.2(7)
C2 C1 C1' C9' -90.6(7)
C9 C1 C1' C9' 87.8(7)
C1' C2' C3' C4' 0.3(8)
P2' C2' C3' C4' -179.4(4)
C2' C3' C4' C10' 0.3(9)
C10' C5' C6' C7' -2.0(11)
C5' C6' C7' C8' 1.3(11)
C6' C7' C8' C9' 0.7(10)
C7' C8' C9' C10' -1.8(9)
C7' C8' C9' C1' 178.2(6)
C2' C1' C9' C8' 179.6(5)
C1 C1' C9' C8' 2.5(8)
C2' C1' C9' C10' -0.3(8)
C1 C1' C9' C10' -177.4(5)
C3' C4' C10' C5' 178.9(6)
C3' C4' C10' C9' -0.9(9)
C6' C5' C10' C4' -179.1(6)
C6' C5' C10' C9' 0.7(9)
C8' C9' C10' C4' -179.0(5)
C1' C9' C10' C4' 0.9(8)
C8' C9' C10' C5' 1.1(8)
C1' C9' C10' C5' -178.9(5)
O1' P2' C11' C16' -36.0(6)
C2' P2' C11' C16' -164.0(5)
C19' P2' C11' C16' 83.3(6)
O1' P2' C11' C12' 141.2(6)
C2' P2' C11' C12' 13.2(7)
C19' P2' C11' C12' -99.5(6)
C16' C11' C12' C13' 0.2(11)
P2' C11' C12' C13' -177.0(6)
C11' C12' C13' C14' -0.7(13)
C11' C12' C13' C17' 177.2(9)
C12' C13' C14' C15' 1.1(14)
C17' C13' C14' C15' -176.8(10)
C13' C14' C15' C16' -1.1(13)
C13' C14' C15' C18' 176.3(8)
C14' C15' C16' C11' 0.6(11)
C18' C15' C16' C11' -176.8(7)
C12' C11' C16' C15' -0.2(10)
P2' C11' C16' C15' 177.2(6)
C14' C13' C17' F17D -147.5(13)
C12' C13' C17' F17D 34.6(18)
C14' C13' C17' F17E -19.7(18)
C12' C13' C17' F17E 162.4(13)
C14' C13' C17' F17F 94.5(16)
C12' C13' C17' F17F -83.4(15)
C16' C15' C18' F18D -173.9(8)
C14' C15' C18' F18D 8.7(12)
C16' C15' C18' F18F 64.9(11)
C14' C15' C18' F18F -112.5(10)
C16' C15' C18' F18E -54.7(11)
C14' C15' C18' F18E 127.9(9)
O1' P2' C19' C24' 136.5(5)
C2' P2' C19' C24' -96.2(6)
C11' P2' C19' C24' 17.0(6)
O1' P2' C19' C20' -38.7(5)
C2' P2' C19' C20' 88.6(5)
C11' P2' C19' C20' -158.3(5)
C24' C19' C20' C21' -2.0(9)
P2' C19' C20' C21' 173.6(5)
C19' C20' C21' C22' 2.1(9)
C19' C20' C21' C25' -179.9(6)
C20' C21' C22' C23' -0.8(10)
C25' C21' C22' C23' -178.8(7)
C21' C22' C23' C24' -0.5(10)
C21' C22' C23' C26' 176.8(7)
C22' C23' C24' C19' 0.5(10)
C26' C23' C24' C19' -176.8(7)
C20' C19' C24' C23' 0.7(9)
P2' C19' C24' C23' -174.4(5)
C22' C21' C25' F25D 10.6(12)
C20' C21' C25' F25D -167.4(9)
C22' C21' C25' F25E -114.4(10)
C20' C21' C25' F25E 67.5(12)
C22' C21' C25' F25F 131.8(10)
C20' C21' C25' F25F -46.2(12)
C24' C23' C26' F26D -159.2(9)
C22' C23' C26' F26D 23.5(13)
C24' C23' C26' F26E -32.5(14)
C22' C23' C26' F26E 150.2(10)
C24' C23' C26' F26F 81.8(12)
C22' C23' C26' F26F -95.5(11)
C29 O2 C28 C27 -132(4)
C28 O2 C29 C30 -100(4)

loop_
_cod_related_entry_id
_cod_related_entry_code
_cod_related_entry_database
1 21157210 ChemSpider
